data_7045067
loop_
_publ_author_name
'Cheng, Ming-Chuan'
'Hua, Shao-An'
'Lv, Qiying'
'Sigrist, Marc'
'Lee, Gene-Hsiang'
'Liu, Yu-Chiao'
'Chiang, Ming-Hsi'
'Peng, Shie-Ming'

_publ_section_title
;
 Stepwise synthesis of the heterotrimetallic chains
 [MRu<sub>2</sub>(dpa)<sub>4</sub>X<sub>2</sub>]<sup>0/1+</sup> using
 group 7 to group 12 transition metal ions and
 [Ru<sub>2</sub>(dpa)<sub>4</sub>Cl].
;
_journal_issue 5
_journal_name_full 'Dalton transactions (Cambridge, England : 2003)'
_journal_page_first 1422
_journal_page_last 1434
_journal_paper_doi 10.1039/c7dt04114d
_journal_volume 47
_journal_year 2018
_chemical_formula_sum 'C42 H36 Cl7 N12 O4 Ru2 Zn'
_chemical_formula_weight 1288.49
_space_group_crystal_system monoclinic
_space_group_IT_number 14
_space_group_name_Hall '-P 2yn'
_space_group_name_H-M_alt 'P 1 21/n 1'
_symmetry_space_group_name_Hall '-P 2yn'
_symmetry_space_group_name_H-M 'P 1 21/n 1'
_atom_sites_solution_hydrogens geom
_audit_creation_method SHELXL-2014/7
_audit_update_record
;
2017-10-26 deposited with the CCDC.
2017-12-18 downloaded from the CCDC.
;
_cell_angle_alpha 90
_cell_angle_beta 93.7692(12)
_cell_angle_gamma 90
_cell_formula_units_Z 4
_cell_length_a 11.4703(3)
_cell_length_b 21.0727(6)
_cell_length_c 20.3128(7)
_cell_measurement_reflns_used 28988
_cell_measurement_temperature 150(2)
_cell_measurement_theta_max 27.50
_cell_measurement_theta_min 1.39
_cell_volume 4899.2(3)
_computing_cell_refinement DENZO-SMN
_computing_data_collection 'NONIUS COLLECT'
_computing_data_reduction DENZO-SMN
_computing_molecular_graphics 'Bruker SHELXTL'
_computing_publication_material 'Bruker SHELXTL'
_computing_structure_refinement 'SHELXL-2014/7 (Sheldrick, 2014)'
_computing_structure_solution 'SHELXS-97 (Sheldrick 2008)'
_diffrn_ambient_temperature 150(2)
_diffrn_measured_fraction_theta_full 0.999
_diffrn_measured_fraction_theta_max 0.995
_diffrn_measurement_device_type 'NONIUS KappaCCD'
_diffrn_measurement_method '\w scans'
_diffrn_radiation_type MoK\a
_diffrn_radiation_wavelength 0.71073
_diffrn_reflns_av_R_equivalents 0.0494
_diffrn_reflns_av_unetI/netI 0.0597
_diffrn_reflns_Laue_measured_fraction_full 0.999
_diffrn_reflns_Laue_measured_fraction_max 0.995
_diffrn_reflns_limit_h_max 14
_diffrn_reflns_limit_h_min -14
_diffrn_reflns_limit_k_max 27
_diffrn_reflns_limit_k_min -27
_diffrn_reflns_limit_l_max 26
_diffrn_reflns_limit_l_min -20
_diffrn_reflns_number 28980
_diffrn_reflns_point_group_measured_fraction_full 0.999
_diffrn_reflns_point_group_measured_fraction_max 0.995
_diffrn_reflns_theta_full 25.242
_diffrn_reflns_theta_max 27.499
_diffrn_reflns_theta_min 1.394
_exptl_absorpt_coefficient_mu 1.531
_exptl_absorpt_correction_T_max 0.888
_exptl_absorpt_correction_T_min 0.664
_exptl_absorpt_correction_type multi-scan
_exptl_absorpt_process_details 'SORTAV (Blessing, 1995)'
_exptl_crystal_colour dark-brown
_exptl_crystal_density_diffrn 1.747
_exptl_crystal_description plate
_exptl_crystal_F_000 2564
_exptl_crystal_size_max 0.400
_exptl_crystal_size_mid 0.300
_exptl_crystal_size_min 0.100
_refine_diff_density_max 1.322
_refine_diff_density_min -1.389
_refine_diff_density_rms 0.129
_refine_ls_extinction_method none
_refine_ls_goodness_of_fit_ref 1.031
_refine_ls_hydrogen_treatment constr
_refine_ls_matrix_type full
_refine_ls_number_parameters 627
_refine_ls_number_reflns 11197
_refine_ls_number_restraints 18
_refine_ls_restrained_S_all 1.047
_refine_ls_R_factor_all 0.0824
_refine_ls_R_factor_gt 0.0487
_refine_ls_shift/su_max 0.001
_refine_ls_shift/su_mean 0.000
_refine_ls_structure_factor_coef Fsqd
_refine_ls_weighting_details 'w=1/[\s^2^(Fo^2^)+(0.0667P)^2^+8.1424P] where P=(Fo^2^+2Fc^2^)/3'
_refine_ls_weighting_scheme calc
_refine_ls_wR_factor_gt 0.1255
_refine_ls_wR_factor_ref 0.1401
_reflns_Friedel_coverage 0.000
_reflns_number_gt 7680
_reflns_number_total 11197
_reflns_threshold_expression 'I > 2\s(I)'
_cod_data_source_file c7dt04114d2.cif
_cod_data_source_block ic16423
_cod_depositor_comments 'Adding full bibliography for 7045062--7045073.cif.'
_cod_database_code 7045067
_shelx_shelxl_version_number 2014/7
_shelx_space_group_comment
; 
The symmetry employed for this shelxl refinement is uniquely defined 
by the following loop, which should always be used as a source of 
symmetry information in preference to the above space-group names. 
They are only intended as comments. 
;
_shelx_estimated_absorpt_t_min 0.579
_shelx_estimated_absorpt_t_max 0.862

loop_
_space_group_symop_operation_xyz
'x, y, z'
'-x+1/2, y+1/2, -z+1/2'
'-x, -y, -z'
'x-1/2, -y-1/2, z-1/2'

loop_
_atom_site_label
_atom_site_type_symbol
_atom_site_fract_x
_atom_site_fract_y
_atom_site_fract_z
_atom_site_U_iso_or_equiv
_atom_site_adp_type
_atom_site_occupancy
_atom_site_site_symmetry_order
_atom_site_calc_flag
_atom_site_refinement_flags_posn
_atom_site_refinement_flags_adp
_atom_site_refinement_flags_occupancy
_atom_site_disorder_assembly
_atom_site_disorder_group
Ru1 Ru 0.78189(15) 0.79641(8) 0.63036(7) 0.0221(3) Uani 0.572(3) 1 d . . P A 1
Zn1 Zn 0.8377(3) 0.71271(17) 0.85824(11) 0.0214(3) Uani 0.572(3) 1 d . . P A 1
Ru1' Ru 0.8336(3) 0.71878(16) 0.83888(12) 0.0214(3) Uani 0.428(3) 1 d . . P A 2
Zn1' Zn 0.7767(3) 0.80581(17) 0.61321(14) 0.0221(3) Uani 0.428(3) 1 d . . P A 2
Ru2 Ru 0.80709(3) 0.75598(2) 0.73365(2) 0.02049(10) Uani 1 1 d . . . . .
Cl1 Cl 0.75760(11) 0.84458(6) 0.51607(5) 0.0354(3) Uani 1 1 d . . . . .
Cl2 Cl 0.86302(10) 0.67640(6) 0.95692(5) 0.0342(3) Uani 1 1 d . . . . .
N1 N 0.8606(3) 0.88229(17) 0.66844(17) 0.0251(8) Uani 1 1 d . . . . .
N2 N 0.9363(3) 0.81938(17) 0.75454(17) 0.0258(8) Uani 1 1 d . . . . .
N3 N 1.0065(3) 0.75441(17) 0.84013(16) 0.0232(8) Uani 1 1 d . . . . .
N4 N 0.6954(3) 0.71143(17) 0.60201(16) 0.0251(8) Uani 1 1 d . . . . .
N5 N 0.6756(3) 0.69369(17) 0.71343(16) 0.0248(8) Uani 1 1 d . . . . .
N6 N 0.6577(3) 0.68558(17) 0.82639(16) 0.0231(8) Uani 1 1 d . . . . .
N7 N 0.6177(3) 0.83141(17) 0.65763(17) 0.0254(8) Uani 1 1 d . . . . .
N8 N 0.6937(3) 0.82071(17) 0.76580(16) 0.0240(8) Uani 1 1 d . . . . .
N9 N 0.7774(3) 0.80884(17) 0.87195(16) 0.0250(8) Uani 1 1 d . . . . .
N10 N 0.9517(3) 0.76072(17) 0.61593(16) 0.0246(8) Uani 1 1 d . . . . .
N11 N 0.9269(3) 0.69354(17) 0.70371(16) 0.0249(8) Uani 1 1 d . . . . .
N12 N 0.8958(3) 0.63436(17) 0.79681(17) 0.0252(8) Uani 1 1 d . . . . .
C1 C 0.8416(4) 0.9402(2) 0.6406(2) 0.0332(11) Uani 1 1 d . . . . .
H1 H 0.7922 0.9428 0.6013 0.040 Uiso 1 1 calc R U . . .
C2 C 0.8894(5) 0.9947(2) 0.6660(2) 0.0399(12) Uani 1 1 d . . . . .
H2 H 0.8732 1.0343 0.6450 0.048 Uiso 1 1 calc R U . . .
C3 C 0.9626(5) 0.9912(2) 0.7235(2) 0.0403(12) Uani 1 1 d . . . . .
H3 H 0.9996 1.0282 0.7415 0.048 Uiso 1 1 calc R U . . .
C4 C 0.9805(4) 0.9328(2) 0.7537(2) 0.0359(11) Uani 1 1 d . . . . .
H4 H 1.0277 0.9297 0.7938 0.043 Uiso 1 1 calc R U . . .
C5 C 0.9296(4) 0.8786(2) 0.7256(2) 0.0250(9) Uani 1 1 d . . . . .
C6 C 1.0305(4) 0.8006(2) 0.7963(2) 0.0246(9) Uani 1 1 d . . . . .
C7 C 1.1441(4) 0.8222(3) 0.7905(2) 0.0379(12) Uani 1 1 d . . . . .
H7 H 1.1595 0.8542 0.7592 0.045 Uiso 1 1 calc R U . . .
C8 C 1.2335(4) 0.7971(3) 0.8303(2) 0.0411(13) Uani 1 1 d . . . . .
H8 H 1.3112 0.8119 0.8273 0.049 Uiso 1 1 calc R U . . .
C9 C 1.2096(4) 0.7498(3) 0.8749(2) 0.0346(11) Uani 1 1 d . . . . .
H9 H 1.2703 0.7316 0.9029 0.041 Uiso 1 1 calc R U . . .
C10 C 1.0962(4) 0.7299(2) 0.8778(2) 0.0289(10) Uani 1 1 d . . . . .
H10 H 1.0803 0.6970 0.9080 0.035 Uiso 1 1 calc R U . . .
C11 C 0.6796(4) 0.6934(2) 0.5383(2) 0.0337(11) Uani 1 1 d . . . . .
H11 H 0.7103 0.7197 0.5056 0.040 Uiso 1 1 calc R U . . .
C12 C 0.6215(4) 0.6389(2) 0.5181(2) 0.0358(11) Uani 1 1 d . . . . .
H12 H 0.6098 0.6287 0.4726 0.043 Uiso 1 1 calc R U . . .
C13 C 0.5802(4) 0.5993(2) 0.5660(2) 0.0363(11) Uani 1 1 d . . . . .
H13 H 0.5416 0.5608 0.5536 0.044 Uiso 1 1 calc R U . . .
C14 C 0.5959(4) 0.6162(2) 0.6315(2) 0.0326(10) Uani 1 1 d . . . . .
H14 H 0.5686 0.5892 0.6646 0.039 Uiso 1 1 calc R U . . .
C15 C 0.6521(4) 0.6735(2) 0.6491(2) 0.0260(9) Uani 1 1 d . . . . .
C16 C 0.6053(4) 0.67878(19) 0.7644(2) 0.0226(9) Uani 1 1 d . . . . .
C17 C 0.4867(4) 0.6630(2) 0.7555(2) 0.0275(10) Uani 1 1 d . . . . .
H17 H 0.4504 0.6597 0.7122 0.033 Uiso 1 1 calc R U . . .
C18 C 0.4226(4) 0.6523(2) 0.8092(2) 0.0330(11) Uani 1 1 d . . . . .
H18 H 0.3427 0.6404 0.8034 0.040 Uiso 1 1 calc R U . . .
C19 C 0.4758(4) 0.6590(2) 0.8722(2) 0.0327(11) Uani 1 1 d . . . . .
H19 H 0.4332 0.6520 0.9101 0.039 Uiso 1 1 calc R U . . .
C20 C 0.5914(4) 0.6758(2) 0.8785(2) 0.0296(10) Uani 1 1 d . . . . .
H20 H 0.6271 0.6809 0.9217 0.036 Uiso 1 1 calc R U . . .
C21 C 0.5262(4) 0.8428(2) 0.6134(2) 0.0307(10) Uani 1 1 d . . . . .
H21 H 0.5363 0.8357 0.5679 0.037 Uiso 1 1 calc R U . . .
C22 C 0.4202(4) 0.8641(2) 0.6312(2) 0.0347(11) Uani 1 1 d . . . . .
H22 H 0.3581 0.8713 0.5987 0.042 Uiso 1 1 calc R U . . .
C23 C 0.4047(4) 0.8751(2) 0.6976(2) 0.0325(11) Uani 1 1 d . . . . .
H23 H 0.3325 0.8911 0.7109 0.039 Uiso 1 1 calc R U . . .
C24 C 0.4954(4) 0.8624(2) 0.7441(2) 0.0261(9) Uani 1 1 d . . . . .
H24 H 0.4855 0.8689 0.7897 0.031 Uiso 1 1 calc R U . . .
C25 C 0.6016(4) 0.8400(2) 0.7235(2) 0.0245(9) Uani 1 1 d . . . . .
C26 C 0.7189(4) 0.8474(2) 0.8275(2) 0.0254(9) Uani 1 1 d . . . . .
C27 C 0.6979(4) 0.9116(2) 0.8417(2) 0.0365(11) Uani 1 1 d . . . . .
H27 H 0.6585 0.9383 0.8097 0.044 Uiso 1 1 calc R U . . .
C28 C 0.7353(5) 0.9351(3) 0.9023(3) 0.0456(14) Uani 1 1 d . . . . .
H28 H 0.7221 0.9783 0.9127 0.055 Uiso 1 1 calc R U . . .
C29 C 0.7922(5) 0.8957(3) 0.9482(3) 0.0453(14) Uani 1 1 d . . . . .
H29 H 0.8169 0.9113 0.9908 0.054 Uiso 1 1 calc R U . . .
C30 C 0.8124(4) 0.8337(2) 0.9317(2) 0.0357(11) Uani 1 1 d . . . . .
H30 H 0.8527 0.8071 0.9634 0.043 Uiso 1 1 calc R U . . .
C31 C 1.0222(4) 0.7887(2) 0.5728(2) 0.0329(11) Uani 1 1 d . . . . .
H31 H 0.9899 0.8213 0.5450 0.039 Uiso 1 1 calc R U . . .
C32 C 1.1355(4) 0.7726(3) 0.5674(2) 0.0380(12) Uani 1 1 d . . . . .
H32 H 1.1812 0.7932 0.5365 0.046 Uiso 1 1 calc R U . . .
C33 C 1.1836(4) 0.7246(3) 0.6086(2) 0.0383(12) Uani 1 1 d . . . . .
H33 H 1.2626 0.7119 0.6057 0.046 Uiso 1 1 calc R U . . .
C34 C 1.1157(4) 0.6961(2) 0.6531(2) 0.0311(10) Uani 1 1 d . . . . .
H34 H 1.1476 0.6638 0.6815 0.037 Uiso 1 1 calc R U . . .
C35 C 0.9995(4) 0.7147(2) 0.6567(2) 0.0253(9) Uani 1 1 d . . . . .
C36 C 0.9422(4) 0.6365(2) 0.7368(2) 0.0242(9) Uani 1 1 d . . . . .
C37 C 0.9945(4) 0.5831(2) 0.7105(2) 0.0306(10) Uani 1 1 d . . . . .
H37 H 1.0263 0.5852 0.6685 0.037 Uiso 1 1 calc R U . . .
C38 C 0.9996(4) 0.5273(2) 0.7462(2) 0.0346(11) Uani 1 1 d . . . . .
H38 H 1.0377 0.4912 0.7297 0.042 Uiso 1 1 calc R U . . .
C39 C 0.9493(4) 0.5243(2) 0.8060(2) 0.0369(11) Uani 1 1 d . . . . .
H39 H 0.9496 0.4858 0.8304 0.044 Uiso 1 1 calc R U . . .
C40 C 0.8985(4) 0.5784(2) 0.8294(2) 0.0326(10) Uani 1 1 d . . . . .
H40 H 0.8636 0.5762 0.8705 0.039 Uiso 1 1 calc R U . . .
Cl3 Cl 1.27266(11) 0.51301(6) 0.63720(6) 0.0389(3) Uani 1 1 d . . . . .
O1 O 1.3705(4) 0.4911(2) 0.6038(2) 0.0695(13) Uani 1 1 d . . . . .
O2 O 1.1827(4) 0.5357(2) 0.5914(2) 0.0671(13) Uani 1 1 d . . . . .
O3 O 1.3066(4) 0.5634(2) 0.6808(2) 0.0762(14) Uani 1 1 d . . . . .
O4 O 1.2275(4) 0.4617(2) 0.6738(2) 0.0683(13) Uani 1 1 d . . . . .
C41 C 1.0310(8) 0.4086(4) 0.5301(4) 0.092(2) Uani 1 1 d . U . . .
H41A H 0.9534 0.4293 0.5253 0.111 Uiso 1 1 calc R U . . .
H41B H 1.0794 0.4325 0.5637 0.111 Uiso 1 1 calc R U . . .
Cl4 Cl 1.01262(13) 0.32831(7) 0.55951(7) 0.0542(4) Uani 1 1 d . . . . .
Cl5 Cl 1.09291(17) 0.41319(9) 0.45867(9) 0.0708(5) Uani 1 1 d . . . . .
C42 C 1.3507(9) 0.5120(4) 0.9383(4) 0.093(3) Uani 0.789(2) 1 d D . P B 1
H42A H 1.4333 0.5201 0.9295 0.111 Uiso 0.789(2) 1 calc R U P B 1
H42B H 1.3239 0.5479 0.9649 0.111 Uiso 0.789(2) 1 calc R U P B 1
Cl6 Cl 1.2694(4) 0.51079(19) 0.86460(18) 0.1420(14) Uani 0.789(2) 1 d D . P B 1
Cl7 Cl 1.3444(4) 0.44492(16) 0.9834(2) 0.1468(15) Uani 0.789(2) 1 d D U P B 1
C42' C 1.1062(13) 0.5234(15) 0.9488(13) 0.093(3) Uani 0.211(2) 1 d D . P B 2
H42C H 1.0841 0.5107 0.9028 0.111 Uiso 0.211(2) 1 calc R U P B 2
H42D H 1.1156 0.5700 0.9503 0.111 Uiso 0.211(2) 1 calc R U P B 2
Cl6' Cl 1.0000 0.5000 1.0000 0.1420(14) Uani 0.423(5) 2 d DS . P B 2
Cl7' Cl 1.2336(8) 0.4870(6) 0.9761(7) 0.1468(15) Uani 0.211(2) 1 d D . P B 2

loop_
_atom_site_aniso_label
_atom_site_aniso_U_11
_atom_site_aniso_U_22
_atom_site_aniso_U_33
_atom_site_aniso_U_23
_atom_site_aniso_U_13
_atom_site_aniso_U_12
Ru1 0.0272(3) 0.0239(6) 0.0150(7) 0.0038(4) -0.0012(5) -0.0011(3)
Zn1 0.0247(3) 0.0256(6) 0.0137(11) 0.0029(8) -0.0007(9) 0.0011(3)
Ru1' 0.0247(3) 0.0256(6) 0.0137(11) 0.0029(8) -0.0007(9) 0.0011(3)
Zn1' 0.0272(3) 0.0239(6) 0.0150(7) 0.0038(4) -0.0012(5) -0.0011(3)
Ru2 0.02326(18) 0.02135(18) 0.01654(17) 0.00079(13) -0.00118(12) -0.00079(14)
Cl1 0.0411(7) 0.0397(7) 0.0250(6) 0.0010(5) -0.0007(5) -0.0034(5)
Cl2 0.0309(6) 0.0445(7) 0.0272(6) 0.0038(5) 0.0017(4) 0.0043(5)
N1 0.031(2) 0.0234(19) 0.0207(18) 0.0020(15) -0.0001(14) -0.0036(16)
N2 0.0266(19) 0.027(2) 0.0235(19) 0.0022(15) -0.0032(15) -0.0036(16)
N3 0.0225(18) 0.0280(19) 0.0190(17) -0.0019(15) 0.0004(14) -0.0002(15)
N4 0.031(2) 0.026(2) 0.0182(18) -0.0021(14) -0.0021(15) -0.0009(16)
N5 0.030(2) 0.0247(19) 0.0191(18) 0.0003(14) -0.0006(15) -0.0042(16)
N6 0.0223(18) 0.0269(19) 0.0203(18) 0.0009(15) 0.0033(14) -0.0001(15)
N7 0.0269(19) 0.0245(19) 0.0245(19) -0.0004(15) -0.0012(15) -0.0013(16)
N8 0.0261(19) 0.0247(19) 0.0207(18) 0.0011(15) -0.0015(14) 0.0022(15)
N9 0.028(2) 0.029(2) 0.0172(18) -0.0058(15) -0.0005(14) 0.0027(16)
N10 0.0264(19) 0.030(2) 0.0180(17) 0.0002(15) 0.0040(14) -0.0005(16)
N11 0.031(2) 0.0256(19) 0.0180(18) 0.0020(14) 0.0039(15) 0.0007(16)
N12 0.0263(19) 0.0255(19) 0.0237(19) 0.0008(15) 0.0004(15) 0.0011(16)
C1 0.037(3) 0.031(3) 0.032(3) 0.006(2) 0.002(2) -0.001(2)
C2 0.055(3) 0.023(2) 0.041(3) 0.007(2) 0.005(2) 0.000(2)
C3 0.057(3) 0.027(3) 0.037(3) 0.001(2) 0.004(2) -0.014(2)
C4 0.042(3) 0.036(3) 0.029(3) -0.001(2) -0.004(2) -0.007(2)
C5 0.031(2) 0.023(2) 0.022(2) 0.0006(17) 0.0038(17) -0.0033(18)
C6 0.023(2) 0.030(2) 0.020(2) -0.0001(18) -0.0012(16) -0.0001(18)
C7 0.034(3) 0.049(3) 0.030(3) 0.011(2) -0.001(2) -0.011(2)
C8 0.025(2) 0.063(4) 0.035(3) 0.007(2) -0.003(2) -0.004(2)
C9 0.025(2) 0.053(3) 0.025(2) 0.003(2) -0.0012(18) 0.005(2)
C10 0.031(2) 0.035(3) 0.020(2) 0.0016(18) -0.0004(18) 0.004(2)
C11 0.045(3) 0.038(3) 0.018(2) -0.0025(19) -0.0027(19) 0.000(2)
C12 0.046(3) 0.039(3) 0.022(2) -0.007(2) -0.004(2) -0.006(2)
C13 0.040(3) 0.033(3) 0.035(3) -0.010(2) -0.005(2) -0.006(2)
C14 0.037(3) 0.028(2) 0.032(3) 0.001(2) 0.002(2) -0.007(2)
C15 0.027(2) 0.026(2) 0.024(2) -0.0012(18) -0.0017(17) -0.0028(19)
C16 0.026(2) 0.020(2) 0.022(2) 0.0009(16) -0.0004(17) 0.0008(17)
C17 0.027(2) 0.029(2) 0.026(2) -0.0029(18) -0.0010(18) -0.0018(19)
C18 0.024(2) 0.034(3) 0.041(3) -0.001(2) 0.005(2) -0.003(2)
C19 0.033(3) 0.039(3) 0.028(2) 0.000(2) 0.0113(19) -0.001(2)
C20 0.034(3) 0.034(3) 0.021(2) 0.0029(19) 0.0032(18) 0.003(2)
C21 0.036(3) 0.031(3) 0.024(2) 0.0033(19) -0.0070(19) -0.005(2)
C22 0.032(3) 0.039(3) 0.032(3) 0.006(2) -0.007(2) 0.001(2)
C23 0.026(2) 0.035(3) 0.037(3) 0.004(2) 0.0020(19) -0.003(2)
C24 0.026(2) 0.027(2) 0.024(2) 0.0010(18) -0.0005(17) -0.0031(19)
C25 0.027(2) 0.020(2) 0.026(2) 0.0026(17) -0.0016(17) -0.0036(18)
C26 0.024(2) 0.030(2) 0.022(2) -0.0021(18) -0.0001(17) -0.0002(19)
C27 0.035(3) 0.031(3) 0.042(3) -0.003(2) -0.008(2) 0.005(2)
C28 0.048(3) 0.037(3) 0.050(3) -0.018(2) -0.009(3) 0.009(3)
C29 0.046(3) 0.051(3) 0.038(3) -0.023(3) -0.010(2) 0.006(3)
C30 0.035(3) 0.047(3) 0.024(2) -0.003(2) -0.0057(19) 0.001(2)
C31 0.035(3) 0.044(3) 0.020(2) 0.006(2) 0.0034(19) -0.005(2)
C32 0.035(3) 0.055(3) 0.024(2) 0.006(2) 0.008(2) -0.007(2)
C33 0.029(3) 0.051(3) 0.035(3) 0.000(2) 0.006(2) 0.003(2)
C34 0.028(2) 0.036(3) 0.029(2) 0.002(2) 0.0008(19) -0.002(2)
C35 0.029(2) 0.027(2) 0.021(2) -0.0039(17) 0.0057(17) -0.0025(19)
C36 0.024(2) 0.022(2) 0.026(2) -0.0009(17) -0.0014(17) -0.0007(17)
C37 0.038(3) 0.026(2) 0.028(2) -0.0018(19) 0.0051(19) 0.001(2)
C38 0.041(3) 0.024(2) 0.039(3) -0.004(2) 0.005(2) 0.003(2)
C39 0.049(3) 0.025(2) 0.038(3) 0.006(2) 0.005(2) 0.006(2)
C40 0.040(3) 0.028(2) 0.030(2) 0.005(2) 0.004(2) 0.001(2)
Cl3 0.0353(7) 0.0372(7) 0.0434(7) 0.0009(5) -0.0020(5) 0.0024(5)
O1 0.054(3) 0.084(3) 0.074(3) 0.008(3) 0.026(2) 0.011(2)
O2 0.062(3) 0.077(3) 0.059(3) 0.003(2) -0.023(2) 0.014(2)
O3 0.076(3) 0.060(3) 0.088(3) -0.031(3) -0.024(3) -0.007(3)
O4 0.071(3) 0.055(3) 0.082(3) 0.018(2) 0.027(2) 0.002(2)
C41 0.106(4) 0.084(4) 0.090(4) -0.006(3) 0.031(3) -0.010(3)
Cl4 0.0558(9) 0.0583(9) 0.0477(8) 0.0035(7) -0.0025(6) -0.0091(7)
Cl5 0.0833(12) 0.0700(11) 0.0587(10) 0.0118(8) 0.0021(9) -0.0030(9)
C42 0.115(9) 0.091(8) 0.072(6) -0.014(6) 0.005(6) 0.003(7)
Cl6 0.165(3) 0.141(3) 0.116(3) 0.020(2) -0.026(2) -0.055(3)
Cl7 0.206(4) 0.081(2) 0.145(3) 0.002(2) -0.049(3) -0.010(2)
C42' 0.115(9) 0.091(8) 0.072(6) -0.014(6) 0.005(6) 0.003(7)
Cl6' 0.165(3) 0.141(3) 0.116(3) 0.020(2) -0.026(2) -0.055(3)
Cl7' 0.206(4) 0.081(2) 0.145(3) 0.002(2) -0.049(3) -0.010(2)

loop_
_atom_type_symbol
_atom_type_description
_atom_type_scat_dispersion_real
_atom_type_scat_dispersion_imag
_atom_type_scat_source
C C 0.0033 0.0016 'International Tables Vol C Tables 4.2.6.8 and 6.1.1.4'
H H 0.0000 0.0000 'International Tables Vol C Tables 4.2.6.8 and 6.1.1.4'
N N 0.0061 0.0033 'International Tables Vol C Tables 4.2.6.8 and 6.1.1.4'
O O 0.0106 0.0060 'International Tables Vol C Tables 4.2.6.8 and 6.1.1.4'
Cl Cl 0.1484 0.1585 'International Tables Vol C Tables 4.2.6.8 and 6.1.1.4'
Zn Zn 0.2839 1.4301 'International Tables Vol C Tables 4.2.6.8 and 6.1.1.4'
Ru Ru -1.2594 0.8363 'International Tables Vol C Tables 4.2.6.8 and 6.1.1.4'

loop_
_geom_angle_atom_site_label_1
_geom_angle_atom_site_label_2
_geom_angle_atom_site_label_3
_geom_angle
_geom_angle_site_symmetry_3
N4 Ru1 N10 94.64(15) .
N4 Ru1 N7 87.53(15) .
N10 Ru1 N7 172.85(15) .
N4 Ru1 N1 174.06(16) .
N10 Ru1 N1 88.87(15) .
N7 Ru1 N1 88.42(15) .
N4 Ru1 Ru2 87.86(11) .
N10 Ru1 Ru2 86.12(11) .
N7 Ru1 Ru2 87.16(11) .
N1 Ru1 Ru2 87.61(11) .
N4 Ru1 Cl1 93.94(11) .
N10 Ru1 Cl1 93.56(11) .
N7 Ru1 Cl1 93.08(11) .
N1 Ru1 Cl1 90.62(11) .
Ru2 Ru1 Cl1 178.20(9) .
Cl2 Zn1 N9 103.78(16) .
Cl2 Zn1 N3 103.52(16) .
N9 Zn1 N3 86.52(19) .
Cl2 Zn1 N6 104.42(16) .
N9 Zn1 N6 88.82(18) .
N3 Zn1 N6 151.99(16) .
Cl2 Zn1 N12 103.57(16) .
N9 Zn1 N12 152.50(17) .
N3 Zn1 N12 84.31(18) .
N6 Zn1 N12 87.24(18) .
Cl2 Zn1 Ru2 178.87(18) .
N9 Zn1 Ru2 77.35(12) .
N3 Zn1 Ru2 76.53(12) .
N6 Zn1 Ru2 75.50(11) .
N12 Zn1 Ru2 75.31(12) .
N12 Ru1' N3 87.84(19) .
N12 Ru1' N9 173.7(2) .
N3 Ru1' N9 89.03(19) .
N12 Ru1' N6 91.02(19) .
N3 Ru1' N6 173.70(18) .
N9 Ru1' N6 91.51(19) .
N12 Ru1' Ru2 86.45(14) .
N3 Ru1' Ru2 87.50(14) .
N9 Ru1' Ru2 87.99(14) .
N6 Ru1' Ru2 86.25(13) .
N12 Ru1' Cl2 93.30(14) .
N3 Ru1' Cl2 92.67(13) .
N9 Ru1' Cl2 92.27(14) .
N6 Ru1' Cl2 93.58(14) .
Ru2 Ru1' Cl2 179.70(18) .
Cl1 Zn1' N1 102.14(16) .
Cl1 Zn1' N7 104.65(16) .
N1 Zn1' N7 87.48(19) .
Cl1 Zn1' N4 103.48(17) .
N1 Zn1' N4 154.32(18) .
N7 Zn1' N4 84.54(19) .
Cl1 Zn1' N10 103.00(17) .
N1 Zn1' N10 86.27(18) .
N7 Zn1' N10 152.35(17) .
N4 Zn1' N10 89.56(19) .
Cl1 Zn1' Ru2 178.21(19) .
N1 Zn1' Ru2 77.86(13) .
N7 Zn1' Ru2 77.14(13) .
N4 Zn1' Ru2 76.57(12) .
N10 Zn1' Ru2 75.22(12) .
N2 Ru2 N5 178.91(15) .
N2 Ru2 N8 87.98(15) .
N5 Ru2 N8 90.93(14) .
N2 Ru2 N11 89.40(15) .
N5 Ru2 N11 91.68(15) .
N8 Ru2 N11 177.26(14) .
N2 Ru2 Ru1 89.60(11) .
N5 Ru2 Ru1 90.46(10) .
N8 Ru2 Ru1 89.99(11) .
N11 Ru2 Ru1 90.80(10) .
N2 Ru2 Ru1' 88.84(13) .
N5 Ru2 Ru1' 91.09(13) .
N8 Ru2 Ru1' 88.74(13) .
N11 Ru2 Ru1' 90.40(13) .
N2 Ru2 Zn1' 88.97(13) .
N5 Ru2 Zn1' 91.07(13) .
N8 Ru2 Zn1' 89.00(13) .
N11 Ru2 Zn1' 91.76(13) .
Ru1' Ru2 Zn1' 176.91(12) .
N2 Ru2 Zn1 88.74(13) .
N5 Ru2 Zn1 91.17(12) .
N8 Ru2 Zn1 88.38(12) .
N11 Ru2 Zn1 90.76(12) .
Ru1 Ru2 Zn1 177.71(9) .
C1 N1 C5 118.3(4) .
C1 N1 Ru1 123.8(3) .
C5 N1 Ru1 117.8(3) .
C1 N1 Zn1' 113.7(3) .
C5 N1 Zn1' 128.0(3) .
C5 N2 C6 122.6(4) .
C5 N2 Ru2 119.3(3) .
C6 N2 Ru2 118.1(3) .
C10 N3 C6 117.9(4) .
C10 N3 Ru1' 123.4(3) .
C6 N3 Ru1' 118.4(3) .
C10 N3 Zn1 113.8(3) .
C6 N3 Zn1 128.3(3) .
C11 N4 C15 118.4(4) .
C11 N4 Ru1 122.1(3) .
C15 N4 Ru1 119.5(3) .
C11 N4 Zn1' 112.5(3) .
C15 N4 Zn1' 128.8(3) .
C15 N5 C16 123.2(4) .
C15 N5 Ru2 119.2(3) .
C16 N5 Ru2 117.2(3) .
C20 N6 C16 117.8(4) .
C20 N6 Ru1' 122.0(3) .
C16 N6 Ru1' 119.9(3) .
C20 N6 Zn1 111.9(3) .
C16 N6 Zn1 130.3(3) .
C21 N7 C25 118.2(4) .
C21 N7 Ru1 123.2(3) .
C25 N7 Ru1 118.5(3) .
C21 N7 Zn1' 114.0(3) .
C25 N7 Zn1' 127.7(3) .
C25 N8 C26 123.3(4) .
C25 N8 Ru2 118.7(3) .
C26 N8 Ru2 117.7(3) .
C26 N9 C30 117.9(4) .
C26 N9 Ru1' 118.1(3) .
C30 N9 Ru1' 123.2(3) .
C26 N9 Zn1 128.5(3) .
C30 N9 Zn1 113.4(3) .
C31 N10 C35 117.7(4) .
C31 N10 Ru1 121.5(3) .
C35 N10 Ru1 120.2(3) .
C31 N10 Zn1' 111.9(3) .
C35 N10 Zn1' 130.2(3) .
C35 N11 C36 123.6(4) .
C35 N11 Ru2 116.7(3) .
C36 N11 Ru2 119.1(3) .
C40 N12 C36 118.0(4) .
C40 N12 Ru1' 122.2(3) .
C36 N12 Ru1' 119.7(3) .
C40 N12 Zn1 112.0(3) .
C36 N12 Zn1 129.3(3) .
N1 C1 C2 123.6(4) .
C1 C2 C3 118.6(4) .
C4 C3 C2 118.7(5) .
C5 C4 C3 120.2(4) .
N1 C5 N2 115.2(4) .
N1 C5 C4 120.6(4) .
N2 C5 C4 124.0(4) .
N3 C6 N2 115.0(4) .
N3 C6 C7 121.4(4) .
N2 C6 C7 123.4(4) .
C8 C7 C6 119.4(5) .
C7 C8 C9 119.4(5) .
C10 C9 C8 118.5(4) .
N3 C10 C9 123.4(4) .
N4 C11 C12 123.5(4) .
C11 C12 C13 118.3(4) .
C14 C13 C12 119.4(4) .
C13 C14 C15 119.8(4) .
N4 C15 N5 115.2(4) .
N4 C15 C14 120.4(4) .
N5 C15 C14 124.2(4) .
N6 C16 N5 114.9(4) .
N6 C16 C17 120.6(4) .
N5 C16 C17 124.3(4) .
C18 C17 C16 120.1(4) .
C17 C18 C19 119.3(4) .
C20 C19 C18 118.5(4) .
N6 C20 C19 123.7(4) .
N7 C21 C22 123.1(4) .
C21 C22 C23 118.9(4) .
C24 C23 C22 119.4(4) .
C23 C24 C25 119.5(4) .
N7 C25 N8 114.9(4) .
N7 C25 C24 120.8(4) .
N8 C25 C24 124.1(4) .
N9 C26 N8 115.0(4) .
N9 C26 C27 121.6(4) .
N8 C26 C27 123.1(4) .
C28 C27 C26 118.8(5) .
C27 C28 C29 119.9(5) .
C30 C29 C28 119.1(5) .
N9 C30 C29 122.7(5) .
C32 C31 N10 123.8(4) .
C31 C32 C33 118.3(4) .
C34 C33 C32 119.4(5) .
C33 C34 C35 119.8(4) .
N10 C35 N11 114.3(4) .
N10 C35 C34 121.0(4) .
N11 C35 C34 124.5(4) .
N12 C36 N11 114.8(4) .
N12 C36 C37 121.2(4) .
N11 C36 C37 123.9(4) .
C38 C37 C36 119.2(4) .
C39 C38 C37 119.8(4) .
C38 C39 C40 118.4(4) .
N12 C40 C39 123.2(4) .
O3 Cl3 O1 110.2(3) .
O3 Cl3 O2 108.3(3) .
O1 Cl3 O2 110.9(3) .
O3 Cl3 O4 109.6(3) .
O1 Cl3 O4 109.0(3) .
O2 Cl3 O4 108.7(3) .
Cl5 C41 Cl4 114.2(5) .
Cl7 C42 Cl6 114.9(5) .
Cl7' C42' Cl6' 107.4(8) .
C42' Cl6' C42' 180.0 3_767

loop_
_geom_bond_atom_site_label_1
_geom_bond_atom_site_label_2
_geom_bond_distance
_geom_bond_site_symmetry_2
Ru1 N4 2.109(4) .
Ru1 N10 2.126(4) .
Ru1 N7 2.129(4) .
Ru1 N1 2.144(4) .
Ru1 Ru2 2.2655(14) .
Ru1 Cl1 2.5323(18) .
Zn1 Cl2 2.147(2) .
Zn1 N9 2.164(5) .
Zn1 N3 2.180(5) .
Zn1 N6 2.198(5) .
Zn1 N12 2.199(5) .
Zn1 Ru2 2.691(2) .
Ru1' N12 2.118(5) .
Ru1' N3 2.120(5) .
Ru1' N9 2.127(5) .
Ru1' N6 2.135(5) .
Ru1' Ru2 2.278(2) .
Ru1' Cl2 2.560(3) .
Zn1' Cl1 2.134(3) .
Zn1' N1 2.154(5) .
Zn1' N7 2.156(5) .
Zn1' N4 2.202(5) .
Zn1' N10 2.218(5) .
Zn1' Ru2 2.664(2) .
Ru2 N2 2.020(4) .
Ru2 N5 2.021(4) .
Ru2 N8 2.023(4) .
Ru2 N11 2.025(4) .
N1 C1 1.356(6) .
N1 C5 1.364(5) .
N2 C5 1.380(5) .
N2 C6 1.386(5) .
N3 C10 1.345(5) .
N3 C6 1.359(5) .
N4 C11 1.349(5) .
N4 C15 1.365(6) .
N5 C15 1.383(5) .
N5 C16 1.390(5) .
N6 C20 1.359(5) .
N6 C16 1.366(5) .
N7 C21 1.358(5) .
N7 C25 1.375(5) .
N8 C25 1.378(5) .
N8 C26 1.387(5) .
N9 C26 1.358(5) .
N9 C30 1.359(6) .
N10 C31 1.363(6) .
N10 C35 1.366(5) .
N11 C35 1.382(5) .
N11 C36 1.383(5) .
N12 C40 1.353(6) .
N12 C36 1.363(5) .
C1 C2 1.359(7) .
C2 C3 1.395(7) .
C3 C4 1.386(7) .
C4 C5 1.387(6) .
C6 C7 1.394(6) .
C7 C8 1.370(7) .
C8 C9 1.387(7) .
C9 C10 1.371(6) .
C11 C12 1.377(7) .
C12 C13 1.388(7) .
C13 C14 1.379(6) .
C14 C15 1.404(6) .
C16 C17 1.401(6) .
C17 C18 1.374(6) .
C18 C19 1.388(6) .
C19 C20 1.369(6) .
C21 C22 1.366(7) .
C22 C23 1.392(7) .
C23 C24 1.385(6) .
C24 C25 1.396(6) .
C26 C27 1.408(6) .
C27 C28 1.369(7) .
C28 C29 1.380(7) .
C29 C30 1.373(7) .
C31 C32 1.355(7) .
C32 C33 1.402(7) .
C33 C34 1.370(7) .
C34 C35 1.396(6) .
C36 C37 1.397(6) .
C37 C38 1.382(6) .
C38 C39 1.380(7) .
C39 C40 1.380(7) .
Cl3 O3 1.421(4) .
Cl3 O1 1.425(4) .
Cl3 O2 1.426(4) .
Cl3 O4 1.428(4) .
C41 Cl5 1.660(8) .
C41 Cl4 1.811(8) .
C42 Cl7 1.688(7) .
C42 Cl6 1.711(7) .
C42' Cl7' 1.710(10) .
C42' Cl6' 1.724(10) .
Cl6' C42' 1.724(10) 3_767
